data_1511545
loop_
_publ_author_name
'Zavalii, P.Yu.'
'Bruskov, V.A.'
'Kuz'ma, Yu.B.'
'Gubich, I.B.'

_publ_section_title
;
 A new type of Ho2Ni10B5 boride structure
;
_journal_name_full Kristallografiya
_journal_page_first 490
_journal_page_last 491
_journal_volume 36
_journal_year 1991
_chemical_formula_sum 'B5 Ho2 Ni10'
_chemical_name_systematic 'Ho2 Ni10 B5'
_space_group_IT_number 61
_symmetry_space_group_name_Hall '-P 2ac 2ab'
_symmetry_space_group_name_H-M 'P b c a'
_cell_angle_alpha 90
_cell_angle_beta 90
_cell_angle_gamma 90
_cell_formula_units_Z 8
_cell_length_a 17.588
_cell_length_b 9.001
_cell_length_c 9.477
_cell_volume 1500.300
_citation_journal_id_ASTM KRISAJ
_cod_data_source_file boron4-x_183.cif
_cod_data_source_block B5Ho2Ni10
_cod_original_cell_volume 1500.3
_cod_database_code 1511545

loop_
_symmetry_equiv_pos_as_xyz
x,y,z
-x+1/2,-y,z+1/2
x+1/2,-y+1/2,-z
-x,y+1/2,-z+1/2
-x,-y,-z
x-1/2,y,-z-1/2
-x-1/2,y-1/2,z
x,-y-1/2,z-1/2

loop_
_atom_site_label
_atom_site_type_symbol
_atom_site_fract_x
_atom_site_fract_y
_atom_site_fract_z
_atom_site_occupancy
_atom_site_U_iso_or_equiv
Ni4 Ni 0.1273 0.1619 0.7185 1 0.0
B4 B 0.0615 0.212 0.352 1 0.0
Ni7 Ni 0.3495 0.0912 0.3526 1 0.0
B3 B 0.8447 0.049 0.359 1 0.0
B2 B 0.1676 0.166 0.353 1 0.0
Ni9 Ni 0.5985 0.0433 0.2814 1 0.0
B5 B 0.4183 0.038 0.519 1 0.0
Ho1 Ho 0.77804 0.12376 0.64127 1 0.0
Ni8 Ni 0.0964 0.0424 0.4784 1 0.0
Ni3 Ni 0.5156 0.078 0.6143 1 0.0
Ni6 Ni 0.3651 0.2324 0.607 1 0.0
Ni1 Ni 0.2271 0.1224 0.5385 1 0.0
Ho2 Ho 0.97977 0.21991 0.61325 1 0.0
B1 B 0.6773 0.976 0.436 1 0.0
Ni5 Ni 0.6304 0.1773 0.5062 1 0.0
Ni2 Ni 0.7368 0.1275 0.324 1 0.0
Ni10 Ni 0.9682 0.0801 0.3335 1 0.0
